data_4107533
loop_
_publ_author_name
'Liam P. Spencer'
'Ping Yang'
'Brian L. Scott'
'Enrique R. Batista'
'James M. Boncella'

_publ_section_title
;
 Imido Exchange in Bis(imido) Uranium(VI) Complexes with Aryl Isocyanates
;
_journal_name_full 'Journal of the American Chemical Society'
_journal_page_first 2930
_journal_page_last 2931
_journal_paper_doi 10.1021/ja7107454
_journal_volume 130
_journal_year 2008
_chemical_formula_sum 'C46 H44 I2 N2 O2 P2 U'
_chemical_formula_weight 1210.60
_chemical_name_systematic
; 
 ? 
;
_space_group_IT_number 14
_symmetry_cell_setting monoclinic
_symmetry_space_group_name_Hall '-P 2ybc'
_symmetry_space_group_name_H-M 'P 1 21/c 1'
_atom_sites_solution_hydrogens geom
_atom_sites_solution_primary direct
_atom_sites_solution_secondary difmap
_audit_creation_method SHELXL-97
_cell_angle_alpha 90.00
_cell_angle_beta 99.423(2)
_cell_angle_gamma 90.00
_cell_formula_units_Z 4
_cell_length_a 11.6501(15)
_cell_length_b 21.343(3)
_cell_length_c 18.280(2)
_cell_measurement_temperature 141(2)
_cell_volume 4484.0(10)
_computing_cell_refinement 'SAINT+, v. 7.06 (Bruker AXS, 2001)'
_computing_data_collection 'APEX II, v. 1.08 (Bruker AXS, 2003)'
_computing_data_reduction 'SAINT+, v. 7.06 (Bruker AXS, 2001)'
_computing_molecular_graphics 'SHELXTL, v. 6.10, (Bruker AXS, 2000)'
_computing_publication_material 'SHELXTL, v. 6.10, (Bruker AXS, 2000)'
_computing_structure_refinement 'SHELXL-97 (Sheldrick, 1997)'
_computing_structure_solution 'SHELXS-97 (Sheldrick, 1990)'
_diffrn_ambient_temperature 141(2)
_diffrn_measured_fraction_theta_full 0.998
_diffrn_measured_fraction_theta_max 0.994
_diffrn_measurement_device_type 'Bruker D8 with APEXII CCD'
_diffrn_measurement_method '\w scans'
_diffrn_radiation_monochromator graphite
_diffrn_radiation_source 'fine-focus sealed tube'
_diffrn_radiation_type MoK\a
_diffrn_radiation_wavelength 0.71073
_diffrn_reflns_av_R_equivalents 0.0794
_diffrn_reflns_av_sigmaI/netI 0.0620
_diffrn_reflns_limit_h_max 13
_diffrn_reflns_limit_h_min -13
_diffrn_reflns_limit_k_max 25
_diffrn_reflns_limit_k_min -25
_diffrn_reflns_limit_l_max 21
_diffrn_reflns_limit_l_min -21
_diffrn_reflns_number 41782
_diffrn_reflns_theta_full 25.00
_diffrn_reflns_theta_max 25.08
_diffrn_reflns_theta_min 2.01
_diffrn_standards_decay_% 0
_diffrn_standards_interval_count 0
_diffrn_standards_interval_time 0
_diffrn_standards_number 0
_exptl_absorpt_coefficient_mu 5.106
_exptl_absorpt_correction_T_max 0.6855
_exptl_absorpt_correction_T_min 0.4955
_exptl_absorpt_correction_type multi-scan
_exptl_absorpt_process_details 'SADABS 2.03 (Sheldrick, 2001)'
_exptl_crystal_colour orange
_exptl_crystal_density_diffrn 1.793
_exptl_crystal_description block
_exptl_crystal_F_000 2312
_exptl_crystal_size_max 0.16
_exptl_crystal_size_mid 0.10
_exptl_crystal_size_min 0.08
_refine_diff_density_max 3.331
_refine_diff_density_min -3.599
_refine_diff_density_rms 0.191
_refine_ls_extinction_method none
_refine_ls_goodness_of_fit_ref 1.336
_refine_ls_hydrogen_treatment constr
_refine_ls_matrix_type full
_refine_ls_number_parameters 389
_refine_ls_number_reflns 7897
_refine_ls_number_restraints 18
_refine_ls_restrained_S_all 1.343
_refine_ls_R_factor_all 0.0864
_refine_ls_R_factor_gt 0.0578
_refine_ls_shift/su_max 0.064
_refine_ls_shift/su_mean 0.003
_refine_ls_structure_factor_coef Fsqd
_refine_ls_weighting_details 'calc w=1/[\s^2^(Fo^2^)+(0.0656P)^2^+0.0000P] where P=(Fo^2^+2Fc^2^)/3'
_refine_ls_weighting_scheme calc
_refine_ls_wR_factor_gt 0.1464
_refine_ls_wR_factor_ref 0.1601
_reflns_number_gt 5701
_reflns_number_total 7897
_reflns_threshold_expression >2sigma(I)
_cod_data_source_file ja7107454-file001.cif
_cod_data_source_block apx437
_cod_original_cell_volume 4484.1(10)
_cod_original_sg_symbol_H-M 'P 21/c'
_cod_database_code 4107533

loop_
_symmetry_equiv_pos_as_xyz
'x, y, z'
'-x, y+1/2, -z+1/2'
'-x, -y, -z'
'x, -y-1/2, z-1/2'

loop_
_atom_site_label
_atom_site_type_symbol
_atom_site_fract_x
_atom_site_fract_y
_atom_site_fract_z
_atom_site_U_iso_or_equiv
_atom_site_adp_type
_atom_site_occupancy
_atom_site_symmetry_multiplicity
_atom_site_calc_flag
_atom_site_refinement_flags
_atom_site_disorder_assembly
_atom_site_disorder_group
U1 U 0.71282(3) 0.115391(18) 0.25843(2) 0.02874(14) Uani 1 1 d . . .
I1 I 0.62571(7) 0.15339(4) 0.40131(4) 0.0444(2) Uani 1 1 d . . .
I2 I 0.80756(11) 0.07521(4) 0.11978(5) 0.0828(4) Uani 1 1 d . . .
P1 P 0.9578(2) 0.23439(13) 0.28125(17) 0.0361(7) Uani 1 1 d . . .
P2 P 0.4638(3) 0.00250(15) 0.20383(18) 0.0477(8) Uani 1 1 d . . .
N1 N 0.8058(8) 0.0572(4) 0.3130(5) 0.038(2) Uani 1 1 d . . .
N2 N 0.6162(7) 0.1745(4) 0.2073(5) 0.039(2) Uani 1 1 d . . .
O1 O 0.8552(6) 0.1923(4) 0.2798(5) 0.052(2) Uani 1 1 d . . .
O2 O 0.5679(6) 0.0410(4) 0.2347(4) 0.052(2) Uani 1 1 d . A .
C1 C 0.9392(6) 0.3031(3) 0.3328(3) 0.032(2) Uani 1 1 d G . .
C2 C 0.9999(5) 0.3579(3) 0.3237(3) 0.041(3) Uani 1 1 d G . .
H2 H 1.0462 0.3603 0.2870 0.049 Uiso 1 1 calc R . .
C3 C 0.9913(6) 0.4090(2) 0.3696(4) 0.041(3) Uani 1 1 d G . .
H3 H 1.0319 0.4457 0.3636 0.050 Uiso 1 1 calc R . .
C4 C 0.9220(6) 0.4054(3) 0.4246(4) 0.047(3) Uani 1 1 d G . .
H4 H 0.9163 0.4396 0.4553 0.056 Uiso 1 1 calc R . .
C5 C 0.8613(6) 0.3506(3) 0.4336(3) 0.042(3) Uani 1 1 d G . .
H5 H 0.8150 0.3482 0.4704 0.050 Uiso 1 1 calc R . .
C6 C 0.8699(5) 0.2995(3) 0.3877(4) 0.034(2) Uani 1 1 d G . .
H6 H 0.8293 0.2628 0.3938 0.041 Uiso 1 1 calc R . .
C7 C 0.9772(6) 0.2572(4) 0.1897(3) 0.039(3) Uani 1 1 d G . .
C8 C 1.0857(5) 0.2718(4) 0.1722(4) 0.064(4) Uani 1 1 d G . .
H8 H 1.1522 0.2672 0.2077 0.077 Uiso 1 1 calc R . .
C9 C 1.0949(6) 0.2932(5) 0.1016(5) 0.076(5) Uani 1 1 d G . .
H9 H 1.1675 0.3030 0.0898 0.091 Uiso 1 1 calc R . .
C10 C 0.9956(8) 0.3000(4) 0.0485(3) 0.063(4) Uani 1 1 d G . .
H10 H 1.0018 0.3143 0.0013 0.076 Uiso 1 1 calc R . .
C11 C 0.8871(6) 0.2854(4) 0.0661(4) 0.059(4) Uani 1 1 d G . .
H11 H 0.8207 0.2899 0.0306 0.071 Uiso 1 1 calc R . .
C12 C 0.8779(5) 0.2639(4) 0.1367(5) 0.052(3) Uani 1 1 d G . .
H12 H 0.8053 0.2542 0.1485 0.062 Uiso 1 1 calc R . .
C13 C 1.0880(6) 0.1972(4) 0.3237(5) 0.042(3) Uani 1 1 d G . .
C14 C 1.1587(9) 0.2228(4) 0.3851(6) 0.093(6) Uani 1 1 d G . .
H14 H 1.1412 0.2618 0.4031 0.111 Uiso 1 1 calc R . .
C15 C 1.2558(9) 0.1900(5) 0.4196(5) 0.123(8) Uani 1 1 d G . .
H15 H 1.3031 0.2071 0.4607 0.148 Uiso 1 1 calc R . .
C16 C 1.2820(7) 0.1317(5) 0.3928(6) 0.081(5) Uani 1 1 d G . .
H16 H 1.3470 0.1098 0.4159 0.097 Uiso 1 1 calc R . .
C17 C 1.2113(9) 0.1061(4) 0.3315(7) 0.119(8) Uani 1 1 d G . .
H17 H 1.2289 0.0671 0.3135 0.142 Uiso 1 1 calc R . .
C18 C 1.1143(8) 0.1389(4) 0.2969(6) 0.114(7) Uani 1 1 d G . .
H18 H 1.0669 0.1218 0.2559 0.136 Uiso 1 1 calc R . .
C19 C 0.511(2) -0.0641(10) 0.1530(16) 0.116(7) Uani 0.50 1 d PG A 3
C20 C 0.4279(16) -0.1000(13) 0.1081(16) 0.116(7) Uani 0.50 1 d PG A 3
C21 C 0.4579(17) -0.1582(13) 0.0828(15) 0.116(7) Uani 0.50 1 d PG A 3
C22 C 0.5707(19) -0.1805(10) 0.1025(16) 0.116(7) Uani 0.50 1 d PG A 3
C23 C 0.6536(15) -0.1447(12) 0.1474(15) 0.116(7) Uani 0.50 1 d PG A 3
C24 C 0.6236(17) -0.0865(12) 0.1727(14) 0.116(7) Uani 0.50 1 d PG A 3
C19' C 0.510(2) -0.0614(10) 0.1470(14) 0.099(5) Uani 0.50 1 d PG A 4
C20' C 0.452(2) -0.1185(12) 0.1382(16) 0.099(5) Uani 0.50 1 d PG A 4
C21' C 0.486(2) -0.1638(9) 0.0913(16) 0.099(5) Uani 0.50 1 d PG A 4
C22' C 0.578(2) -0.1518(9) 0.0532(14) 0.099(5) Uani 0.50 1 d PG A 4
C23' C 0.6353(19) -0.0947(11) 0.0619(15) 0.099(5) Uani 0.50 1 d PG A 4
C24' C 0.602(2) -0.0494(9) 0.1088(15) 0.099(5) Uani 0.50 1 d PG A 4
C25 C 0.3978(6) -0.0283(3) 0.2781(3) 0.036(3) Uani 1 1 d G A .
C26 C 0.2993(7) -0.0658(4) 0.2631(3) 0.068(4) Uani 1 1 d G . .
H26 H 0.2675 -0.0753 0.2143 0.082 Uiso 1 1 calc R A .
C27 C 0.2483(6) -0.0894(4) 0.3210(5) 0.078(5) Uani 1 1 d G A .
H27 H 0.1824 -0.1145 0.3110 0.093 Uiso 1 1 calc R . .
C28 C 0.2957(7) -0.0753(4) 0.3940(4) 0.055(3) Uani 1 1 d G . .
H28 H 0.2616 -0.0910 0.4327 0.066 Uiso 1 1 calc R A .
C29 C 0.3942(7) -0.0377(4) 0.4090(3) 0.059(3) Uani 1 1 d G A .
H29 H 0.4260 -0.0283 0.4578 0.070 Uiso 1 1 calc R . .
C30 C 0.4452(6) -0.0142(3) 0.3511(4) 0.050(3) Uani 1 1 d G . .
H30 H 0.5111 0.0110 0.3611 0.060 Uiso 1 1 calc R A .
C31 C 0.3556(19) 0.0380(11) 0.1455(10) 0.098(5) Uani 0.50 1 d PG A 1
C32 C 0.246(2) 0.0549(11) 0.1592(9) 0.098(5) Uani 0.50 1 d PG A 1
C33 C 0.1718(18) 0.0895(11) 0.1070(12) 0.098(5) Uani 0.50 1 d PG A 1
C34 C 0.207(2) 0.1071(10) 0.0410(10) 0.098(5) Uani 0.50 1 d PG A 1
C35 C 0.317(2) 0.0901(11) 0.0272(9) 0.098(5) Uani 0.50 1 d PG A 1
C36 C 0.3911(17) 0.0556(12) 0.0794(12) 0.098(5) Uani 0.50 1 d PG A 1
C31' C 0.3600(15) 0.0519(7) 0.1396(12) 0.092(5) Uani 0.50 1 d PG A 2
C32' C 0.3493(17) 0.1143(8) 0.1591(11) 0.092(5) Uani 0.50 1 d PG A 2
C33' C 0.2637(17) 0.1517(6) 0.1188(12) 0.092(5) Uani 0.50 1 d PG A 2
C34' C 0.1888(16) 0.1266(7) 0.0590(12) 0.092(5) Uani 0.50 1 d PG A 2
C35' C 0.1994(17) 0.0642(8) 0.0395(11) 0.092(5) Uani 0.50 1 d PG A 2
C36' C 0.2850(17) 0.0269(6) 0.0798(12) 0.092(5) Uani 0.50 1 d PG A 2
C37 C 0.8656(12) 0.0100(7) 0.3591(7) 0.081(5) Uani 1 1 d D . .
C38 C 0.9500(18) 0.0522(8) 0.4197(9) 0.167(11) Uani 1 1 d D . .
H38A H 0.9034 0.0775 0.4469 0.251 Uiso 1 1 calc R . .
H38B H 0.9973 0.0789 0.3945 0.251 Uiso 1 1 calc R . .
H38C H 0.9991 0.0252 0.4533 0.251 Uiso 1 1 calc R . .
C39 C 0.9445(15) -0.0259(7) 0.3203(10) 0.125(8) Uani 1 1 d D . .
H39A H 0.9854 0.0022 0.2926 0.187 Uiso 1 1 calc R . .
H39B H 0.9004 -0.0552 0.2871 0.187 Uiso 1 1 calc R . .
H39C H 0.9994 -0.0483 0.3558 0.187 Uiso 1 1 calc R . .
C40 C 0.7936(13) -0.0249(6) 0.4043(9) 0.096(6) Uani 1 1 d D . .
H40A H 0.7444 0.0038 0.4252 0.143 Uiso 1 1 calc R . .
H40B H 0.8431 -0.0464 0.4434 0.143 Uiso 1 1 calc R . .
H40C H 0.7464 -0.0547 0.3736 0.143 Uiso 1 1 calc R . .
C41 C 0.5499(11) 0.2273(6) 0.1771(6) 0.053(3) Uani 1 1 d . . .
C42 C 0.4857(19) 0.2576(10) 0.2170(10) 0.145(9) Uani 1 1 d U . .
H42 H 0.4858 0.2456 0.2660 0.174 Uiso 1 1 calc R . .
C43 C 0.418(2) 0.3066(12) 0.1884(11) 0.131(8) Uani 1 1 d U . .
H43 H 0.3681 0.3254 0.2166 0.157 Uiso 1 1 calc R . .
C44 C 0.4227(13) 0.3292(7) 0.1160(13) 0.099(6) Uani 1 1 d . . .
H44 H 0.3796 0.3638 0.0964 0.119 Uiso 1 1 calc R . .
C45 C 0.4981(14) 0.2956(9) 0.0749(9) 0.091(5) Uani 1 1 d . . .
H45 H 0.5092 0.3104 0.0287 0.109 Uiso 1 1 calc R . .
C46 C 0.5529(12) 0.2429(7) 0.1021(7) 0.068(4) Uani 1 1 d . . .
H46 H 0.5914 0.2176 0.0726 0.082 Uiso 1 1 calc R . .

loop_
_atom_site_aniso_label
_atom_site_aniso_U_11
_atom_site_aniso_U_22
_atom_site_aniso_U_33
_atom_site_aniso_U_23
_atom_site_aniso_U_13
_atom_site_aniso_U_12
U1 0.0258(2) 0.0287(2) 0.0320(2) -0.00424(17) 0.00583(16) -0.00499(17)
I1 0.0549(5) 0.0471(5) 0.0337(4) -0.0059(3) 0.0148(4) -0.0019(4)
I2 0.1566(10) 0.0436(5) 0.0686(6) 0.0162(5) 0.0791(7) 0.0329(6)
P1 0.0252(15) 0.0324(15) 0.0532(19) -0.0105(14) 0.0142(13) -0.0067(12)
P2 0.0433(18) 0.0462(18) 0.056(2) -0.0190(16) 0.0146(15) -0.0227(15)
N1 0.041(5) 0.040(5) 0.032(5) -0.007(4) 0.001(4) 0.006(4)
N2 0.034(5) 0.044(6) 0.039(5) -0.001(4) 0.009(4) 0.012(4)
O1 0.041(5) 0.040(5) 0.081(6) -0.033(4) 0.025(4) -0.014(4)
O2 0.045(5) 0.057(5) 0.059(5) -0.022(4) 0.018(4) -0.030(4)
C1 0.025(5) 0.033(6) 0.039(6) -0.006(5) 0.003(5) -0.001(5)
C2 0.033(6) 0.038(6) 0.053(7) 0.001(6) 0.009(5) -0.004(5)
C3 0.031(6) 0.034(6) 0.058(8) -0.004(6) 0.001(6) -0.007(5)
C4 0.044(7) 0.043(7) 0.048(7) -0.019(6) -0.010(6) 0.006(6)
C5 0.043(7) 0.058(8) 0.027(6) -0.004(6) 0.012(5) 0.003(6)
C6 0.028(6) 0.037(6) 0.038(6) -0.005(5) 0.006(5) 0.000(5)
C7 0.029(6) 0.034(6) 0.052(7) -0.017(5) 0.005(5) 0.009(5)
C8 0.030(7) 0.112(12) 0.050(8) 0.003(8) 0.009(6) -0.002(7)
C9 0.047(8) 0.125(14) 0.057(9) -0.002(9) 0.014(7) 0.019(9)
C10 0.084(11) 0.069(9) 0.040(7) -0.003(7) 0.019(7) 0.023(8)
C11 0.044(8) 0.050(8) 0.082(10) -0.021(7) 0.007(7) 0.005(6)
C12 0.044(7) 0.045(7) 0.073(9) 0.001(7) 0.025(7) 0.012(6)
C13 0.031(6) 0.031(6) 0.067(8) 0.004(6) 0.021(6) 0.007(5)
C14 0.102(13) 0.053(9) 0.109(13) -0.025(9) -0.027(11) 0.015(9)
C15 0.126(16) 0.068(12) 0.148(18) -0.006(12) -0.057(14) 0.033(12)
C16 0.062(10) 0.079(11) 0.102(13) 0.013(10) 0.011(9) 0.024(9)
C17 0.066(11) 0.077(12) 0.21(2) -0.053(14) 0.002(13) 0.031(10)
C18 0.058(10) 0.088(12) 0.19(2) -0.062(13) 0.002(12) 0.034(9)
C19 0.061(9) 0.148(16) 0.150(14) -0.107(12) 0.047(10) -0.031(10)
C20 0.061(9) 0.148(16) 0.150(14) -0.107(12) 0.047(10) -0.031(10)
C21 0.061(9) 0.148(16) 0.150(14) -0.107(12) 0.047(10) -0.031(10)
C22 0.061(9) 0.148(16) 0.150(14) -0.107(12) 0.047(10) -0.031(10)
C23 0.061(9) 0.148(16) 0.150(14) -0.107(12) 0.047(10) -0.031(10)
C24 0.061(9) 0.148(16) 0.150(14) -0.107(12) 0.047(10) -0.031(10)
C19' 0.097(12) 0.076(10) 0.138(13) -0.047(10) 0.059(9) -0.039(9)
C20' 0.097(12) 0.076(10) 0.138(13) -0.047(10) 0.059(9) -0.039(9)
C21' 0.097(12) 0.076(10) 0.138(13) -0.047(10) 0.059(9) -0.039(9)
C22' 0.097(12) 0.076(10) 0.138(13) -0.047(10) 0.059(9) -0.039(9)
C23' 0.097(12) 0.076(10) 0.138(13) -0.047(10) 0.059(9) -0.039(9)
C24' 0.097(12) 0.076(10) 0.138(13) -0.047(10) 0.059(9) -0.039(9)
C25 0.023(5) 0.027(6) 0.054(7) 0.003(5) -0.004(5) -0.001(4)
C26 0.055(9) 0.084(11) 0.059(9) -0.006(8) -0.016(7) -0.030(8)
C27 0.071(10) 0.099(11) 0.059(9) 0.024(9) -0.002(8) -0.049(9)
C28 0.047(7) 0.043(7) 0.073(9) 0.021(7) 0.002(7) -0.009(6)
C29 0.059(8) 0.061(9) 0.057(8) -0.008(7) 0.013(7) -0.010(7)
C30 0.049(7) 0.047(7) 0.056(8) -0.010(6) 0.012(6) -0.027(6)
C31 0.140(15) 0.099(10) 0.057(8) 0.045(7) 0.025(9) 0.015(10)
C32 0.140(15) 0.099(10) 0.057(8) 0.045(7) 0.025(9) 0.015(10)
C33 0.140(15) 0.099(10) 0.057(8) 0.045(7) 0.025(9) 0.015(10)
C34 0.140(15) 0.099(10) 0.057(8) 0.045(7) 0.025(9) 0.015(10)
C35 0.140(15) 0.099(10) 0.057(8) 0.045(7) 0.025(9) 0.015(10)
C36 0.140(15) 0.099(10) 0.057(8) 0.045(7) 0.025(9) 0.015(10)
C31' 0.070(8) 0.044(7) 0.135(13) 0.014(7) -0.059(8) -0.028(6)
C32' 0.070(8) 0.044(7) 0.135(13) 0.014(7) -0.059(8) -0.028(6)
C33' 0.070(8) 0.044(7) 0.135(13) 0.014(7) -0.059(8) -0.028(6)
C34' 0.070(8) 0.044(7) 0.135(13) 0.014(7) -0.059(8) -0.028(6)
C35' 0.070(8) 0.044(7) 0.135(13) 0.014(7) -0.059(8) -0.028(6)
C36' 0.070(8) 0.044(7) 0.135(13) 0.014(7) -0.059(8) -0.028(6)
C37 0.081(11) 0.112(13) 0.046(8) 0.014(9) 0.002(8) 0.054(10)
C38 0.22(3) 0.16(2) 0.091(15) 0.030(15) -0.067(17) 0.01(2)
C39 0.122(16) 0.073(12) 0.19(2) 0.046(13) 0.058(15) 0.047(12)
C40 0.098(13) 0.060(10) 0.128(15) 0.045(10) 0.018(11) 0.003(9)
C41 0.057(8) 0.059(8) 0.041(7) -0.008(6) 0.002(6) 0.015(7)
C42 0.196(18) 0.154(16) 0.081(12) 0.020(12) 0.011(12) 0.148(15)
C43 0.156(18) 0.156(18) 0.083(13) -0.026(13) 0.027(13) 0.023(15)
C44 0.057(10) 0.056(10) 0.17(2) -0.019(12) -0.010(12) 0.019(8)
C45 0.078(12) 0.108(14) 0.086(12) 0.027(11) 0.007(10) 0.003(11)
C46 0.077(10) 0.084(11) 0.042(8) 0.012(7) 0.005(7) 0.037(9)

loop_
_atom_type_symbol
_atom_type_description
_atom_type_scat_dispersion_real
_atom_type_scat_dispersion_imag
_atom_type_scat_source
C C 0.0033 0.0016 'International Tables Vol C Tables 4.2.6.8 and 6.1.1.4'
H H 0.0000 0.0000 'International Tables Vol C Tables 4.2.6.8 and 6.1.1.4'
N N 0.0061 0.0033 'International Tables Vol C Tables 4.2.6.8 and 6.1.1.4'
O O 0.0106 0.0060 'International Tables Vol C Tables 4.2.6.8 and 6.1.1.4'
I I -0.4742 1.8119 'International Tables Vol C Tables 4.2.6.8 and 6.1.1.4'
U U -9.6767 9.6646 'International Tables Vol C Tables 4.2.6.8 and 6.1.1.4'
P P 0.1023 0.0942 'International Tables Vol C Tables 4.2.6.8 and 6.1.1.4'

loop_
_geom_angle_atom_site_label_1
_geom_angle_atom_site_label_2
_geom_angle_atom_site_label_3
_geom_angle
N1 U1 N2 177.4(4)
N1 U1 O2 89.2(4)
N2 U1 O2 90.5(4)
N1 U1 O1 92.6(4)
N2 U1 O1 87.8(4)
O2 U1 O1 178.2(3)
N1 U1 I2 90.0(3)
N2 U1 I2 92.6(3)
O2 U1 I2 90.21(19)
O1 U1 I2 89.57(19)
N1 U1 I1 87.9(3)
N2 U1 I1 89.5(3)
O2 U1 I1 90.46(19)
O1 U1 I1 89.82(19)
I2 U1 I1 177.81(3)
O1 P1 C13 111.3(5)
O1 P1 C1 109.9(4)
C13 P1 C1 107.9(4)
O1 P1 C7 111.7(4)
C13 P1 C7 107.5(4)
C1 P1 C7 108.4(4)
O2 P2 C31 117.8(10)
O2 P2 C25 109.7(4)
C31 P2 C25 105.9(8)
O2 P2 C19 109.1(9)
C31 P2 C19 106.4(12)
C25 P2 C19 107.5(10)
O2 P2 C19' 108.9(9)
C31 P2 C19' 103.4(13)
C25 P2 C19' 110.9(8)
C19 P2 C19' 3.8(15)
O2 P2 C31' 109.1(6)
C31 P2 C31' 8.7(11)
C25 P2 C31' 111.7(8)
C19 P2 C31' 109.7(12)
C19' P2 C31' 106.4(11)
C37 N1 U1 172.9(9)
C41 N2 U1 170.4(8)
P1 O1 U1 167.8(5)
P2 O2 U1 166.4(6)
C2 C1 C6 120.0
C2 C1 P1 121.5(4)
C6 C1 P1 118.2(4)
C3 C2 C1 120.0
C2 C3 C4 120.0
C5 C4 C3 120.0
C4 C5 C6 120.0
C5 C6 C1 120.0
C8 C7 C12 120.0
C8 C7 P1 122.4(5)
C12 C7 P1 117.5(5)
C7 C8 C9 120.0
C8 C9 C10 120.0
C11 C10 C9 120.0
C12 C11 C10 120.0
C11 C12 C7 120.0
C14 C13 C18 120.0
C14 C13 P1 122.0(5)
C18 C13 P1 117.9(5)
C15 C14 C13 120.0
C14 C15 C16 120.0
C15 C16 C17 120.0
C18 C17 C16 120.0
C17 C18 C13 120.0
C20 C19 C24 120.0
C20 C19 P2 119.4(14)
C24 C19 P2 119.0(14)
C19 C20 C21 120.0
C22 C21 C20 120.0
C21 C22 C23 120.0
C24 C23 C22 120.0
C23 C24 C19 120.0
C20' C19' C24' 120.0
C20' C19' P2 122.1(13)
C24' C19' P2 117.8(13)
C21' C20' C19' 120.0
C20' C21' C22' 120.0
C23' C22' C21' 120.0
C22' C23' C24' 120.0
C23' C24' C19' 120.0
C26 C25 C30 120.0
C26 C25 P2 120.3(4)
C30 C25 P2 119.7(4)
C25 C26 C27 120.0
C28 C27 C26 120.0
C29 C28 C27 120.0
C28 C29 C30 120.0
C29 C30 C25 120.0
C32 C31 C36 120.0
C32 C31 P2 127.9(13)
C36 C31 P2 111.8(13)
C33 C32 C31 120.0
C32 C33 C34 120.0
C33 C34 C35 120.0
C36 C35 C34 120.0
C35 C36 C31 120.0
C32' C31' C36' 120.0
C32' C31' P2 117.1(10)
C36' C31' P2 122.4(10)
C31' C32' C33' 120.0
C34' C33' C32' 120.0
C35' C34' C33' 120.0
C34' C35' C36' 120.0
C35' C36' C31' 120.0
N1 C37 C39 111.6(11)
N1 C37 C40 115.0(11)
C39 C37 C40 117.8(12)
N1 C37 C38 101.2(12)
C39 C37 C38 105.2(11)
C40 C37 C38 103.6(10)
C42 C41 N2 120.1(13)
C42 C41 C46 122.3(14)
N2 C41 C46 117.6(11)
C41 C42 C43 121.1(18)
C42 C43 C44 121(2)
C45 C44 C43 115.9(17)
C46 C45 C44 121.1(16)
C45 C46 C41 118.0(14)

loop_
_geom_bond_atom_site_label_1
_geom_bond_atom_site_label_2
_geom_bond_distance
U1 N1 1.832(8)
U1 N2 1.841(8)
U1 O2 2.306(7)
U1 O1 2.320(7)
U1 I2 3.0486(9)
U1 I1 3.0623(9)
P1 O1 1.493(7)
P1 C13 1.774(7)
P1 C1 1.776(5)
P1 C7 1.792(6)
P2 O2 1.497(7)
P2 C31 1.691(16)
P2 C25 1.792(6)
P2 C19 1.830(17)
P2 C19' 1.847(17)
P2 C31' 1.868(13)
N1 C37 1.421(14)
N2 C41 1.425(14)
C1 C2 1.3900
C1 C6 1.3900
C2 C3 1.3900
C3 C4 1.3900
C4 C5 1.3900
C5 C6 1.3900
C7 C8 1.3900
C7 C12 1.3900
C8 C9 1.3900
C9 C10 1.3900
C10 C11 1.3900
C11 C12 1.3900
C13 C14 1.3900
C13 C18 1.3900
C14 C15 1.3900
C15 C16 1.3900
C16 C17 1.3900
C17 C18 1.3900
C19 C20 1.3900
C19 C24 1.3900
C20 C21 1.3900
C21 C22 1.3900
C22 C23 1.3900
C23 C24 1.3900
C19' C20' 1.3900
C19' C24' 1.3900
C20' C21' 1.3900
C21' C22' 1.3900
C22' C23' 1.3900
C23' C24' 1.3900
C25 C26 1.3900
C25 C30 1.3900
C26 C27 1.3900
C27 C28 1.3900
C28 C29 1.3900
C29 C30 1.3900
C31 C32 1.3900
C31 C36 1.3900
C32 C33 1.3900
C33 C34 1.3900
C34 C35 1.3900
C35 C36 1.3900
C31' C32' 1.3900
C31' C36' 1.3900
C32' C33' 1.3900
C33' C34' 1.3900
C34' C35' 1.3900
C35' C36' 1.3900
C37 C39 1.467(13)
C37 C40 1.471(14)
C37 C38 1.627(14)
C41 C42 1.30(2)
C41 C46 1.417(17)
C42 C43 1.36(3)
C43 C44 1.42(3)
C44 C45 1.44(2)
C45 C46 1.346(19)
